data_4109691
loop_
_publ_author_name
'Ahmad El-Awa'
'Xavier Mollat du Jourdin'
'Philip L. Fuchs'

_publ_contact_author_address
;    Department of Chemistry
     Purdue University
     560 Oval Dr.
     W. Lafayette
     IN 47907-2084
     USA
;
_publ_contact_author_email pfuchs@purdue.edu
_publ_contact_author_name 'Philip P. Fuchs'
_publ_contact_author_phone 1(765)4945242
_publ_section_title
;
 Asymmetric Synthesis of All Eight Seven-Carbon Dipropionate Stereotetrads
;
_journal_name_full 'Journal of the American Chemical Society'
_journal_page_first 9086
_journal_page_last 9093
_journal_paper_doi 10.1021/ja071217x
_journal_volume 129
_journal_year 2007
_chemical_absolute_configuration ad
_chemical_formula_moiety 'C21 H34 O4 S1 Si1'
_chemical_formula_sum 'C21 H34 O4 S Si'
_chemical_formula_weight 410.65
_chemical_name_systematic ' ?'
_space_group_IT_number 18
_symmetry_cell_setting orthorhombic
_symmetry_space_group_name_Hall 'P 2 2ab'
_symmetry_space_group_name_H-M 'P 21 21 2'
_atom_type_scat_source 'International Tables for Crystallography (Vol C)'
_audit_creation_date 4-01-07
_audit_creation_method 'SHELXL and local programs'
_cell_angle_alpha 90.00
_cell_angle_beta 90.00
_cell_angle_gamma 90.00
_cell_formula_units_Z 4
_cell_length_a 10.2444(14)
_cell_length_b 32.499(4)
_cell_length_c 6.9136(7)
_cell_measurement_reflns_used 9603
_cell_measurement_temperature 150
_cell_measurement_theta_max 27
_cell_measurement_theta_min 2
_cell_volume 2301.8(5)
_computing_cell_refinement 'DENZO/SCALEPACK (Otwinowski & Minor, 1996)'
_computing_data_collection 'Collect (Nonius, 1998)'
_computing_data_reduction 'DENZO/SCALEPACK (Otwinowski & Minor, 1996)'
_computing_molecular_graphics
;
    ORTEP (Johnson, 1976)
    PLATON (Spek, 1997)
;
_computing_publication_material 'SHELX97(Sheldrick, 1997) and local programs'
_computing_structure_refinement 'SHELX97 (Sheldrick, 1997)'
_computing_structure_solution
;
 direct methods (Charge Flipping, Oszlanyi and Suto, 2004 in PLATON, Spek, 1997)
;
_diffrn_ambient_temperature 150
_diffrn_measured_fraction_theta_full 0.9843
_diffrn_measured_fraction_theta_max 0.8998
_diffrn_measurement_device_type Nonius_KappaCCD
_diffrn_measurement_method \w
_diffrn_radiation_monochromator 'graphite 002'
_diffrn_radiation_type MO-K\a
_diffrn_radiation_wavelength 0.71073
_diffrn_reflns_av_R_equivalents 0.073
_diffrn_reflns_limit_h_max 13
_diffrn_reflns_limit_h_min -13
_diffrn_reflns_limit_k_max 41
_diffrn_reflns_limit_k_min -41
_diffrn_reflns_limit_l_max 8
_diffrn_reflns_limit_l_min -8
_diffrn_reflns_number 9603
_diffrn_reflns_theta_full 20.6
_diffrn_reflns_theta_max 27.41
_diffrn_reflns_theta_min 2.08
_exptl_absorpt_coefficient_mu 0.206
_exptl_absorpt_correction_T_max 0.9796
_exptl_absorpt_correction_T_min 0.9332
_exptl_absorpt_correction_type 'multi-scan (Otwinowski & Minor, 1997)'
_exptl_crystal_colour_primary colourless
_exptl_crystal_density_diffrn 1.185
_exptl_crystal_description plate
_exptl_crystal_F_000 888
_exptl_crystal_size_max 0.54
_exptl_crystal_size_mid 0.47
_exptl_crystal_size_min 0.10
_refine_diff_density_max 0.25
_refine_diff_density_min -0.28
_refine_ls_abs_structure_details 'Flack H. D. (1983), Acta Cryst. A39, 876-881'
_refine_ls_abs_structure_Flack -0.11(16)
_refine_ls_extinction_method none
_refine_ls_goodness_of_fit_ref 1.054
_refine_ls_hydrogen_treatment constr
_refine_ls_matrix_type full
_refine_ls_number_parameters 252
_refine_ls_number_reflns 3930
_refine_ls_number_restraints 0
_refine_ls_R_factor_all 0.119
_refine_ls_R_factor_gt 0.063
_refine_ls_shift/su_max 0.001
_refine_ls_structure_factor_coef Fsqd
_refine_ls_weighting_details '1/[\s^2^(Fo^2^)+(0.0533P)^2^+1.5162P] where P=(Fo^2^+2Fc^2^)/3  '
_refine_ls_weighting_scheme calc
_refine_ls_wR_factor_gt 0.125
_refine_ls_wR_factor_ref 0.151
_reflns_Friedel_coverage 0.9761
_reflns_number_gt 2551
_reflns_number_total 3930
_reflns_threshold_expression >2.0\s(I)
_cod_data_source_file ja071217xsi20070220_105314.cif
_cod_data_source_block 7232B
_cod_original_formula_sum 'C21 H34 O4 S1 Si1'
_cod_database_code 4109691

loop_
_symmetry_equiv_pos_as_xyz
'x, y, z'
'-x, -y, z'
'x+1/2, -y+1/2, -z'
'-x+1/2, y+1/2, -z'

loop_
_atom_site_label
_atom_site_fract_x
_atom_site_fract_y
_atom_site_fract_z
_atom_site_U_iso_or_equiv
_atom_site_adp_type
_atom_site_occupancy
_atom_site_symmetry_multiplicity
_atom_site_calc_flag
_atom_site_refinement_flags
S(1) -0.20083(13) -0.31919(4) -1.20236(19) 0.0509(4) Uani 1 1 d .
Si(5) -0.70012(15) -0.40304(5) -0.9206(2) 0.0515(4) Uani 1 1 d .
O(11) -0.1345(3) -0.33200(12) -1.0303(5) 0.0630(10) Uani 1 1 d .
O(12) -0.1461(3) -0.28564(11) -1.3159(6) 0.0608(10) Uani 1 1 d .
O(31) -0.5693(3) -0.34111(10) -1.4125(5) 0.0480(8) Uani 1 1 d .
O(51) -0.6495(3) -0.36347(10) -1.0551(4) 0.0470(9) Uani 1 1 d .
C(1) -0.3662(4) -0.30675(15) -1.1438(7) 0.0427(12) Uani 1 1 d .
C(2) -0.4376(5) -0.28379(15) -1.3014(8) 0.0448(12) Uani 1 1 d .
C(3) -0.5763(4) -0.29964(16) -1.3440(7) 0.0447(13) Uani 1 1 d .
C(4) -0.6775(5) -0.29435(16) -1.1807(7) 0.0488(13) Uani 1 1 d .
C(5) -0.6546(5) -0.32037(15) -1.0023(7) 0.0463(12) Uani 1 1 d .
C(6) -0.5365(5) -0.30832(16) -0.8802(7) 0.0483(13) Uani 1 1 d .
C(7) -0.4044(4) -0.31633(14) -0.9666(7) 0.0435(12) Uani 1 1 d .
C(11) -0.2155(5) -0.36291(15) -1.3537(7) 0.0474(13) Uani 1 1 d .
C(12) -0.1744(5) -0.36123(18) -1.5412(8) 0.0543(14) Uani 1 1 d .
C(13) -0.1828(5) -0.39638(19) -1.6554(8) 0.0643(16) Uani 1 1 d .
C(14) -0.2334(6) -0.4322(2) -1.5803(10) 0.0713(18) Uani 1 1 d .
C(15) -0.2779(6) -0.43324(17) -1.3938(10) 0.0728(17) Uani 1 1 d .
C(16) -0.2684(5) -0.39876(17) -1.2793(8) 0.0626(15) Uani 1 1 d .
C(21) -0.4376(5) -0.23685(15) -1.2646(8) 0.0597(15) Uani 1 1 d .
C(41) -0.8153(5) -0.30152(18) -1.2641(8) 0.0642(16) Uani 1 1 d .
C(51) -0.7774(6) -0.44074(16) -1.0934(8) 0.0588(15) Uani 1 1 d .
C(52) -0.6854(7) -0.44811(17) -1.2656(8) 0.0778(19) Uani 1 1 d .
C(53) -0.8013(7) -0.48228(17) -0.9924(8) 0.0753(17) Uani 1 1 d .
C(54) -0.9076(6) -0.4237(2) -1.1698(10) 0.0798(19) Uani 1 1 d .
C(55) -0.5542(5) -0.4264(2) -0.8008(9) 0.0750(18) Uani 1 1 d .
C(56) -0.8187(5) -0.38534(17) -0.7388(7) 0.0636(16) Uani 1 1 d .
H(2) -0.3872 -0.2881 -1.4202 0.054 Uiso 1 1 calc R
H(3) -0.6085 -0.2832 -1.4529 0.054 Uiso 1 1 calc R
H(4) -0.6736 -0.2655 -1.1395 0.059 Uiso 1 1 calc R
H(5) -0.7316 -0.3169 -0.9197 0.056 Uiso 1 1 calc R
H(7) -0.3434 -0.3293 -0.8878 0.052 Uiso 1 1 calc R
H(12) -0.1413 -0.3369 -1.5921 0.065 Uiso 1 1 calc R
H(13) -0.1540 -0.3957 -1.7829 0.077 Uiso 1 1 calc R
H(14) -0.2374 -0.4557 -1.6565 0.086 Uiso 1 1 calc R
H(15) -0.3145 -0.4572 -1.3445 0.087 Uiso 1 1 calc R
H(16) -0.2975 -0.3995 -1.1520 0.075 Uiso 1 1 calc R
H(31) -0.5742 -0.3570 -1.3206 0.072 Uiso 1 1 calc R
H(6A) -0.5428 -0.2792 -0.8514 0.058 Uiso 1 1 calc R
H(6B) -0.5417 -0.3230 -0.7582 0.058 Uiso 1 1 calc R
H(21A) -0.4725 -0.2314 -1.1383 0.090 Uiso 1 1 calc R
H(21B) -0.4905 -0.2235 -1.3604 0.090 Uiso 1 1 calc R
H(21C) -0.3498 -0.2266 -1.2722 0.090 Uiso 1 1 calc R
H(41A) -0.8322 -0.2817 -1.3640 0.096 Uiso 1 1 calc R
H(41B) -0.8788 -0.2985 -1.1630 0.096 Uiso 1 1 calc R
H(41C) -0.8205 -0.3288 -1.3172 0.096 Uiso 1 1 calc R
H(52A) -0.6054 -0.4601 -1.2203 0.117 Uiso 1 1 calc R
H(52B) -0.6670 -0.4224 -1.3282 0.117 Uiso 1 1 calc R
H(52C) -0.7263 -0.4665 -1.3560 0.117 Uiso 1 1 calc R
H(53A) -0.8441 -0.5007 -1.0804 0.113 Uiso 1 1 calc R
H(53B) -0.8556 -0.4781 -0.8808 0.113 Uiso 1 1 calc R
H(53C) -0.7194 -0.4939 -0.9530 0.113 Uiso 1 1 calc R
H(54A) -0.8927 -0.3978 -1.2325 0.120 Uiso 1 1 calc R
H(54B) -0.9670 -0.4200 -1.0638 0.120 Uiso 1 1 calc R
H(54C) -0.9443 -0.4428 -1.2608 0.120 Uiso 1 1 calc R
H(55A) -0.4953 -0.4366 -0.8976 0.112 Uiso 1 1 calc R
H(55B) -0.5815 -0.4487 -0.7190 0.112 Uiso 1 1 calc R
H(55C) -0.5107 -0.4059 -0.7242 0.112 Uiso 1 1 calc R
H(56A) -0.7752 -0.3683 -0.6454 0.095 Uiso 1 1 calc R
H(56B) -0.8564 -0.4087 -0.6748 0.095 Uiso 1 1 calc R
H(56C) -0.8863 -0.3698 -0.8013 0.095 Uiso 1 1 calc R

loop_
_atom_site_aniso_label
_atom_site_aniso_U_11
_atom_site_aniso_U_22
_atom_site_aniso_U_33
_atom_site_aniso_U_12
_atom_site_aniso_U_13
_atom_site_aniso_U_23
S(1) 0.0333(6) 0.0686(9) 0.0507(8) -0.0050(7) 0.0007(7) -0.0047(7)
Si(5) 0.0393(7) 0.0690(9) 0.0461(8) -0.0024(8) 0.0020(8) 0.0048(7)
O(11) 0.0378(19) 0.101(3) 0.050(2) -0.0002(19) -0.0108(18) -0.007(2)
O(12) 0.0416(19) 0.064(2) 0.076(3) -0.0126(17) 0.008(2) 0.002(2)
O(31) 0.0426(19) 0.058(2) 0.044(2) -0.0056(17) 0.0009(17) -0.0037(18)
O(51) 0.0377(18) 0.062(2) 0.041(2) -0.0031(15) 0.0062(16) 0.0014(17)
C(1) 0.034(3) 0.058(3) 0.035(3) -0.003(2) 0.002(2) -0.005(2)
C(2) 0.039(3) 0.057(3) 0.039(3) 0.001(2) 0.006(2) 0.001(3)
C(3) 0.041(3) 0.053(3) 0.041(3) 0.003(2) -0.002(2) 0.000(3)
C(4) 0.040(3) 0.062(3) 0.044(3) 0.004(2) 0.005(3) 0.002(2)
C(5) 0.036(3) 0.057(3) 0.046(3) 0.001(2) 0.012(2) -0.006(3)
C(6) 0.044(3) 0.062(3) 0.039(3) 0.001(3) 0.004(2) -0.007(2)
C(7) 0.040(3) 0.053(3) 0.038(3) 0.001(2) 0.001(2) -0.004(2)
C(11) 0.032(3) 0.058(3) 0.051(3) 0.006(2) 0.000(2) 0.000(2)
C(12) 0.032(3) 0.078(4) 0.054(4) -0.002(2) 0.003(3) 0.000(3)
C(13) 0.043(3) 0.096(5) 0.054(4) 0.011(3) -0.001(3) -0.019(3)
C(14) 0.060(4) 0.077(5) 0.078(5) 0.010(3) -0.013(4) -0.028(4)
C(15) 0.077(4) 0.055(4) 0.086(5) 0.006(3) -0.014(4) -0.002(3)
C(16) 0.063(4) 0.066(4) 0.060(4) 0.004(3) -0.008(3) 0.002(3)
C(21) 0.059(3) 0.053(3) 0.067(4) -0.005(3) 0.006(3) -0.004(3)
C(41) 0.039(3) 0.095(4) 0.058(4) 0.009(3) 0.004(3) 0.007(3)
C(51) 0.064(4) 0.068(4) 0.044(3) -0.005(3) 0.004(3) 0.002(3)
C(52) 0.106(5) 0.063(4) 0.064(4) -0.013(4) 0.024(4) -0.003(3)
C(53) 0.084(4) 0.072(4) 0.070(4) -0.016(4) 0.004(4) 0.006(3)
C(54) 0.063(4) 0.097(5) 0.079(5) -0.007(3) -0.021(4) -0.002(4)
C(55) 0.059(4) 0.095(5) 0.071(4) 0.003(3) -0.013(3) 0.030(4)
C(56) 0.055(4) 0.079(4) 0.057(3) -0.012(3) 0.014(3) 0.002(3)

loop_
_atom_type_symbol
_atom_type_radius_bond
S 1.02
Si 1.11
O 0.73
C 0.77
H 0.32

loop_
_geom_angle_atom_site_label_1
_geom_angle_atom_site_label_2
_geom_angle_atom_site_label_3
_geom_angle
O11 S1 O12 118.9(2)
O11 S1 C11 107.3(2)
O12 S1 C11 108.3(2)
O11 S1 C1 109.1(2)
O12 S1 C1 108.5(2)
C11 S1 C1 103.6(2)
O51 Si5 C56 110.2(2)
O51 Si5 C55 108.1(2)
C56 Si5 C55 110.6(3)
O51 Si5 C51 106.1(2)
C56 Si5 C51 111.0(3)
C55 Si5 C51 110.6(3)
C3 O31 H31 109.50
C5 O51 Si5 126.4(3)
C7 C1 C2 129.9(4)
C7 C1 S1 115.9(4)
C2 C1 S1 114.0(3)
C1 C2 C3 114.8(4)
C1 C2 C21 111.6(4)
C3 C2 C21 111.2(4)
C1 C2 H2 106.20
C3 C2 H2 106.20
C21 C2 H2 106.20
O31 C3 C2 109.4(4)
O31 C3 C4 112.4(4)
C2 C3 C4 116.3(4)
O31 C3 H3 106.00
C2 C3 H3 106.00
C4 C3 H3 106.00
C5 C4 C41 111.2(4)
C5 C4 C3 115.5(4)
C41 C4 C3 108.9(4)
C5 C4 H4 106.90
C41 C4 H4 106.90
C3 C4 H4 106.90
O51 C5 C4 109.9(4)
O51 C5 C6 111.0(4)
C4 C5 C6 115.5(4)
O51 C5 H5 106.60
C4 C5 H5 106.60
C6 C5 H5 106.60
C7 C6 C5 116.7(4)
C7 C6 H6A 108.10
C5 C6 H6A 108.10
C7 C6 H6B 108.10
C5 C6 H6B 108.10
H6A C6 H6B 107.30
C1 C7 C6 126.4(5)
C1 C7 H7 116.80
C6 C7 H7 116.80
C12 C11 C16 120.5(5)
C12 C11 S1 120.2(4)
C16 C11 S1 119.3(4)
C11 C12 C13 119.2(5)
C11 C12 H12 120.40
C13 C12 H12 120.40
C14 C13 C12 120.2(5)
C14 C13 H13 119.90
C12 C13 H13 119.90
C15 C14 C13 120.2(6)
C15 C14 H14 119.90
C13 C14 H14 119.90
C14 C15 C16 119.9(6)
C14 C15 H15 120.10
C16 C15 H15 120.10
C15 C16 C11 120.0(6)
C15 C16 H16 120.00
C11 C16 H16 120.00
C2 C21 H21A 109.50
C2 C21 H21B 109.50
H21A C21 H21B 109.50
C2 C21 H21C 109.50
H21A C21 H21C 109.50
H21B C21 H21C 109.50
C4 C41 H41A 109.50
C4 C41 H41B 109.50
H41A C41 H41B 109.50
C4 C41 H41C 109.50
H41A C41 H41C 109.50
H41B C41 H41C 109.50
C52 C51 C54 108.8(5)
C52 C51 C53 108.2(5)
C54 C51 C53 109.4(5)
C52 C51 Si5 109.6(4)
C54 C51 Si5 110.4(4)
C53 C51 Si5 110.5(4)
C51 C52 H52A 109.50
C51 C52 H52B 109.50
H52A C52 H52B 109.50
C51 C52 H52C 109.50
H52A C52 H52C 109.50
H52B C52 H52C 109.50
C51 C53 H53A 109.50
C51 C53 H53B 109.50
H53A C53 H53B 109.50
C51 C53 H53C 109.50
H53A C53 H53C 109.50
H53B C53 H53C 109.50
C51 C54 H54A 109.50
C51 C54 H54B 109.50
H54A C54 H54B 109.50
C51 C54 H54C 109.50
H54A C54 H54C 109.50
H54B C54 H54C 109.50
Si5 C55 H55A 109.50
Si5 C55 H55B 109.50
H55A C55 H55B 109.50
Si5 C55 H55C 109.50
H55A C55 H55C 109.50
H55B C55 H55C 109.50
Si5 C56 H56A 109.50
Si5 C56 H56B 109.50
H56A C56 H56B 109.50
Si5 C56 H56C 109.50
H56A C56 H56C 109.50
H56B C56 H56C 109.50

loop_
_geom_bond_atom_site_label_1
_geom_bond_atom_site_label_2
_geom_bond_distance
S1 O11 1.432(4)
S1 O12 1.456(4)
S1 C11 1.771(5)
S1 C1 1.788(5)
Si5 O51 1.670(3)
Si5 C56 1.840(5)
Si5 C55 1.870(5)
Si5 C51 1.885(5)
O31 C3 1.430(6)
O31 H31 0.8200
O51 C5 1.448(6)
C1 C7 1.323(6)
C1 C2 1.510(7)
C2 C3 1.540(7)
C2 C21 1.547(7)
C2 H2 0.9800
C3 C4 1.543(7)
C3 H3 0.9800
C4 C5 1.513(6)
C4 C41 1.542(7)
C4 H4 0.9800
C5 C6 1.527(7)
C5 H5 0.9800
C6 C7 1.502(6)
C6 H6A 0.9700
C6 H6B 0.9700
C7 H7 0.9300
C11 C12 1.364(6)
C11 C16 1.384(7)
C12 C13 1.391(7)
C12 H12 0.9300
C13 C14 1.375(8)
C13 H13 0.9300
C14 C15 1.368(8)
C14 H14 0.9300
C15 C16 1.375(7)
C15 H15 0.9300
C16 H16 0.9300
C21 H21A 0.9600
C21 H21B 0.9600
C21 H21C 0.9600
C41 H41A 0.9600
C41 H41B 0.9600
C41 H41C 0.9600
C51 C52 1.537(7)
C51 C54 1.538(8)
C51 C53 1.540(7)
C52 H52A 0.9600
C52 H52B 0.9600
C52 H52C 0.9600
C53 H53A 0.9600
C53 H53B 0.9600
C53 H53C 0.9600
C54 H54A 0.9600
C54 H54B 0.9600
C54 H54C 0.9600
C55 H55A 0.9600
C55 H55B 0.9600
C55 H55C 0.9600
C56 H56A 0.9600
C56 H56B 0.9600
C56 H56C 0.9600

loop_
_geom_hbond_atom_site_label_D
_geom_hbond_atom_site_label_H
_geom_hbond_atom_site_label_A
_geom_hbond_distance_DH
_geom_hbond_distance_HA
_geom_hbond_distance_DA
_geom_hbond_angle_DHA
O31 H31 O51 0.8203 2.002(3) 2.703(6) 143.1(2)

loop_
_geom_torsion_atom_site_label_1
_geom_torsion_atom_site_label_2
_geom_torsion_atom_site_label_3
_geom_torsion_atom_site_label_4
_geom_torsion
C56 Si5 O51 C5 21.6(4)
C55 Si5 O51 C5 -99.4(4)
C51 Si5 O51 C5 141.8(4)
O11 S1 C1 C7 -8.8(4)
O12 S1 C1 C7 -139.7(4)
C11 S1 C1 C7 105.3(4)
O11 S1 C1 C2 166.8(3)
O12 S1 C1 C2 35.8(4)
C11 S1 C1 C2 -79.2(4)
C7 C1 C2 C3 -50.4(7)
S1 C1 C2 C3 134.8(4)
C7 C1 C2 C21 77.3(6)
S1 C1 C2 C21 -97.4(4)
C1 C2 C3 O31 -62.9(5)
C21 C2 C3 O31 169.2(4)
C1 C2 C3 C4 65.8(6)
C21 C2 C3 C4 -62.2(6)
O31 C3 C4 C5 59.1(5)
C2 C3 C4 C5 -68.0(6)
O31 C3 C4 C41 -66.9(5)
C2 C3 C4 C41 166.0(4)
Si5 O51 C5 C4 -146.9(3)
Si5 O51 C5 C6 84.1(4)
C41 C4 C5 O51 67.9(5)
C3 C4 C5 O51 -56.9(5)
C41 C4 C5 C6 -165.6(4)
C3 C4 C5 C6 69.6(5)
O51 C5 C6 C7 56.4(5)
C4 C5 C6 C7 -69.6(6)
C2 C1 C7 C6 3.8(8)
S1 C1 C7 C6 178.5(4)
C5 C6 C7 C1 47.6(7)
O11 S1 C11 C12 -127.7(4)
O12 S1 C11 C12 1.8(5)
C1 S1 C11 C12 116.9(4)
O11 S1 C11 C16 51.9(5)
O12 S1 C11 C16 -178.5(4)
C1 S1 C11 C16 -63.4(4)
C16 C11 C12 C13 -1.9(8)
S1 C11 C12 C13 177.8(4)
C11 C12 C13 C14 0.8(8)
C12 C13 C14 C15 1.1(9)
C13 C14 C15 C16 -1.9(9)
C14 C15 C16 C11 0.8(9)
C12 C11 C16 C15 1.1(8)
S1 C11 C16 C15 -178.6(4)
O51 Si5 C51 C52 48.9(4)
C56 Si5 C51 C52 168.6(4)
C55 Si5 C51 C52 -68.2(4)
O51 Si5 C51 C54 -70.8(4)
C56 Si5 C51 C54 48.9(5)
C55 Si5 C51 C54 172.1(4)
O51 Si5 C51 C53 168.0(4)
C56 Si5 C51 C53 -72.3(5)
C55 Si5 C51 C53 50.9(5)
